data_4033735
loop_
_publ_author_name
'Belmonte-V\'azquez, Jos\'e L'
'Avellanal-Zaballa, Edurne'
'Enr\'iquez-Palacios, Ernesto'
'Cerd\'an, Luis'
'Esnal, Ixone'
'Ba\~nuelos, Jorge'
'Villegas-G\'omez, Clarisa'
'L\'opez Arbeloa, I\~nigo'
'Pe\~na-Cabrera, Eduardo'

_publ_section_title
;
 Synthetic Approach to Readily Accessible Benzofuran-Fused
 Borondipyrromethenes as Red-Emitting Laser Dyes.
;
_journal_issue 5
_journal_name_full 'The Journal of organic chemistry'
_journal_page_first 2523
_journal_page_last 2541
_journal_paper_doi 10.1021/acs.joc.8b02933
_journal_volume 84
_journal_year 2019
_chemical_formula_moiety '0.25(C2 Cl4), 0.5(C28 H17 B F2 N2 O3)'
_chemical_formula_sum 'C10 H10 B0.25 Cl0.25 F0.25 N2 O3'
_chemical_formula_weight 222.51
_space_group_crystal_system triclinic
_space_group_IT_number 2
_space_group_name_Hall '-P 1'
_space_group_name_H-M_alt 'P -1'
_atom_sites_solution_hydrogens geom
_atom_sites_solution_primary direct
_audit_creation_date 2018-02-09
_audit_creation_method
;
Olex2 1.2
(compiled 2017.08.10 svn.r3458 for OlexSys, GUI svn.r5381)
;
_cell_angle_alpha 114.896(4)
_cell_angle_beta 108.439(4)
_cell_angle_gamma 94.763(3)
_cell_formula_units_Z 4
_cell_length_a 10.1007(4)
_cell_length_b 11.0329(5)
_cell_length_c 12.8754(5)
_cell_measurement_reflns_used 5159
_cell_measurement_temperature 150.00(10)
_cell_measurement_theta_max 73.8770
_cell_measurement_theta_min 4.0950
_cell_volume 1195.08(11)
_computing_cell_refinement
;
CrysAlisPro, Agilent Technologies,
Version 1.171.36.28 (release 01-02-2013 CrysAlis171 .NET)
(compiled Feb  1 2013,16:14:44)
;
_computing_data_collection
;
CrysAlisPro, Agilent Technologies,
Version 1.171.36.28 (release 01-02-2013 CrysAlis171 .NET)
(compiled Feb  1 2013,16:14:44)
;
_computing_data_reduction
;
CrysAlisPro, Agilent Technologies,
Version 1.171.36.28 (release 01-02-2013 CrysAlis171 .NET)
(compiled Feb  1 2013,16:14:44)
;
_computing_molecular_graphics 'Olex2 (Dolomanov et al., 2009)'
_computing_publication_material 'Olex2 (Dolomanov et al., 2009)'
_computing_structure_refinement 'ShelXL (Sheldrick, 2015)'
_computing_structure_solution 'ShelXS (Sheldrick, 2008)'
_diffrn_ambient_temperature 150.00(10)
_diffrn_detector_area_resol_mean 5.2012
_diffrn_measured_fraction_theta_full 0.994
_diffrn_measured_fraction_theta_max 0.988
_diffrn_measurement_details
;
#__ type_ start__ end____ width___ exp.time_
  1 omega -113.00  -86.00   1.0000    1.0000
omega____ theta____ kappa____ phi______ frames
    -      -41.3256  -99.0000 -180.0000 27

#__ type_ start__ end____ width___ exp.time_
  2 omega  -31.00   70.00   1.0000    1.0000
omega____ theta____ kappa____ phi______ frames
    -       41.3256  -57.0000   90.0000 101

#__ type_ start__ end____ width___ exp.time_
  3 omega  -37.00   68.00   1.0000    1.0000
omega____ theta____ kappa____ phi______ frames
    -       41.3256  -77.0000 -120.0000 105

#__ type_ start__ end____ width___ exp.time_
  4 omega  -36.00   75.00   1.0000    1.0000
omega____ theta____ kappa____ phi______ frames
    -       41.3256  -77.0000    0.0000 111

#__ type_ start__ end____ width___ exp.time_
  5 omega -155.00 -112.00   1.0000    2.5000
omega____ theta____ kappa____ phi______ frames
    -      -83.0000 -125.0000   30.0000 43

#__ type_ start__ end____ width___ exp.time_
  6 omega   27.00   63.00   1.0000    2.5000
omega____ theta____ kappa____ phi______ frames
    -      108.3609  -94.0000    0.0000 36

#__ type_ start__ end____ width___ exp.time_
  7 omega   30.00  142.00   1.0000    2.5000
omega____ theta____ kappa____ phi______ frames
    -      108.3609  -77.0000   60.0000 112

#__ type_ start__ end____ width___ exp.time_
  8 omega   31.00   64.00   1.0000    2.5000
omega____ theta____ kappa____ phi______ frames
    -      108.3609  -30.0000   30.0000 33

#__ type_ start__ end____ width___ exp.time_
  9 omega   31.00   68.00   1.0000    2.5000
omega____ theta____ kappa____ phi______ frames
    -      108.3609  -30.0000  150.0000 37

#__ type_ start__ end____ width___ exp.time_
 10 omega   61.00  103.00   1.0000    2.5000
omega____ theta____ kappa____ phi______ frames
    -      108.3609  -94.0000   30.0000 42

#__ type_ start__ end____ width___ exp.time_
 11 omega   44.00  109.00   1.0000    2.5000
omega____ theta____ kappa____ phi______ frames
    -      108.3609  -94.0000  -60.0000 65

#__ type_ start__ end____ width___ exp.time_
 12 omega   92.00  143.00   1.0000    2.5000
omega____ theta____ kappa____ phi______ frames
    -      108.3609   30.0000   60.0000 51

#__ type_ start__ end____ width___ exp.time_
 13 omega   79.00  154.00   1.0000    2.5000
omega____ theta____ kappa____ phi______ frames
    -      108.3609   30.0000 -180.0000 75

#__ type_ start__ end____ width___ exp.time_
 14 omega   36.00   77.00   1.0000    2.5000
omega____ theta____ kappa____ phi______ frames
    -      108.3609  -45.0000  -30.0000 41

#__ type_ start__ end____ width___ exp.time_
 15 omega   87.00  117.00   1.0000    2.5000
omega____ theta____ kappa____ phi______ frames
    -      108.3609 -125.0000 -150.0000 30

#__ type_ start__ end____ width___ exp.time_
 16 omega   37.00   77.00   1.0000    2.5000
omega____ theta____ kappa____ phi______ frames
    -      108.3609  -45.0000 -150.0000 40

#__ type_ start__ end____ width___ exp.time_
 17 omega  127.00  152.00   1.0000    2.5000
omega____ theta____ kappa____ phi______ frames
    -      108.3609   61.0000   60.0000 25

#__ type_ start__ end____ width___ exp.time_
 18 omega   97.00  147.00   1.0000    2.5000
omega____ theta____ kappa____ phi______ frames
    -      108.3609   45.0000  -60.0000 50

#__ type_ start__ end____ width___ exp.time_
 19 omega   34.00   64.00   1.0000    2.5000
omega____ theta____ kappa____ phi______ frames
    -      108.3609  -30.0000   60.0000 30

#__ type_ start__ end____ width___ exp.time_
 20 omega   34.00   66.00   1.0000    2.5000
omega____ theta____ kappa____ phi______ frames
    -      108.3609  -30.0000  -90.0000 32

#__ type_ start__ end____ width___ exp.time_
 21 omega   33.00  114.00   1.0000    2.5000
omega____ theta____ kappa____ phi______ frames
    -      108.3609 -125.0000  -90.0000 81
;
_diffrn_measurement_device_type 'SuperNova, Single source at offset, Atlas'
_diffrn_measurement_method '\w scans'
_diffrn_orient_matrix_UB_11 0.0536751000
_diffrn_orient_matrix_UB_12 -0.1278108000
_diffrn_orient_matrix_UB_13 -0.0034995000
_diffrn_orient_matrix_UB_21 -0.1559589000
_diffrn_orient_matrix_UB_22 -0.0901680000
_diffrn_orient_matrix_UB_23 -0.0757447000
_diffrn_orient_matrix_UB_31 0.0196403000
_diffrn_orient_matrix_UB_32 -0.0287743000
_diffrn_orient_matrix_UB_33 -0.1214300000
_diffrn_radiation_monochromator mirror
_diffrn_radiation_type CuK\a
_diffrn_radiation_wavelength 1.54184
_diffrn_reflns_av_R_equivalents 0.0275
_diffrn_reflns_av_unetI/netI 0.0378
_diffrn_reflns_Laue_measured_fraction_full 0.994
_diffrn_reflns_Laue_measured_fraction_max 0.988
_diffrn_reflns_limit_h_max 12
_diffrn_reflns_limit_h_min -12
_diffrn_reflns_limit_k_max 13
_diffrn_reflns_limit_k_min -13
_diffrn_reflns_limit_l_max 11
_diffrn_reflns_limit_l_min -15
_diffrn_reflns_number 8151
_diffrn_reflns_point_group_measured_fraction_full 0.994
_diffrn_reflns_point_group_measured_fraction_max 0.988
_diffrn_reflns_theta_full 67.684
_diffrn_reflns_theta_max 69.995
_diffrn_reflns_theta_min 4.108
_diffrn_source 'SuperNova (Cu) X-ray Source'
_exptl_absorpt_coefficient_mu 1.291
_exptl_absorpt_correction_T_max 1.00000
_exptl_absorpt_correction_T_min 0.72556
_exptl_absorpt_correction_type multi-scan
_exptl_absorpt_process_details
;
CrysAlisPro, Agilent Technologies,
Version 1.171.36.28 (release 01-02-2013 CrysAlis171 .NET)
(compiled Feb  1 2013,16:14:44)
Empirical absorption correction using spherical harmonics,
 implemented in SCALE3 ABSPACK scaling algorithm.
;
_exptl_crystal_colour
;
;
_exptl_crystal_density_diffrn 1.237
_exptl_crystal_description
;
;
_exptl_crystal_F_000 463
_refine_diff_density_max 1.139
_refine_diff_density_min -2.371
_refine_diff_density_rms 0.182
_refine_ls_extinction_method none
_refine_ls_goodness_of_fit_ref 1.920
_refine_ls_hydrogen_treatment constr
_refine_ls_matrix_type full
_refine_ls_number_parameters 353
_refine_ls_number_reflns 4489
_refine_ls_number_restraints 0
_refine_ls_restrained_S_all 1.920
_refine_ls_R_factor_all 0.1237
_refine_ls_R_factor_gt 0.1175
_refine_ls_shift/su_max 0.002
_refine_ls_shift/su_mean 0.000
_refine_ls_structure_factor_coef Fsqd
_refine_ls_weighting_details 'w=1/[\s^2^(Fo^2^)+(0.2000P)^2^] where P=(Fo^2^+2Fc^2^)/3'
_refine_ls_weighting_scheme calc
_refine_ls_wR_factor_gt 0.3849
_refine_ls_wR_factor_ref 0.4047
_reflns_Friedel_coverage 0.000
_reflns_number_gt 4004
_reflns_number_total 4489
_reflns_threshold_expression 'I > 2\s(I)'
_cod_data_source_file jo8b02933_si_001.cif
_cod_data_source_block a20180034_jb141
_cod_original_cell_volume 1195.08(9)
_cod_database_code 4033735
_shelx_shelxl_version_number 2017/1
_chemical_oxdiff_formula C10H10N2O3
_shelx_space_group_comment
;
The symmetry employed for this shelxl refinement is uniquely defined
by the following loop, which should always be used as a source of
symmetry information in preference to the above space-group names.
They are only intended as comments.
;
_reflns_odcompleteness_completeness 99.51
_reflns_odcompleteness_iscentric 1
_reflns_odcompleteness_theta 66.97
_olex2_refinement_description
;
1. Fixed Uiso
 At 1.2 times of:
  All C(H) groups
 At 1.5 times of:
  All C(H,H,H) groups
2.a Aromatic/amide H refined with riding coordinates:
 C22(H22), C23(H23), C11(H11), C28(H28), C29(H29), C26(H26), C0CA(H0CA),
 C27(H27), C32(H32), C25(H25), C31(H31), C33(H33), C24(H24), C30(H30)
2.b Idealised Me refined as rotating group:
 C36(H36A,H36B,H36C)
;
_olex2_date_sample_data_collection 2018-02-01
_olex2_submission_special_instructions 'No special instructions were received'

loop_
_space_group_symop_operation_xyz
'x, y, z'
'-x, -y, -z'

loop_
_atom_site_label
_atom_site_type_symbol
_atom_site_fract_x
_atom_site_fract_y
_atom_site_fract_z
_atom_site_U_iso_or_equiv
_atom_site_adp_type
_atom_site_occupancy
_atom_site_site_symmetry_order
_atom_site_calc_flag
_atom_site_refinement_flags_posn
Cl5A Cl 0.5483(2) 0.1209(2) 0.1270(2) 0.0662(6) Uani 1 1 d .
Cl0A Cl 0.5323(3) 0.1560(4) -0.0772(3) 0.1016(10) Uani 1 1 d .
F1 F 0.8649(3) 0.7765(3) 0.2277(2) 0.0238(6) Uani 1 1 d .
F3 F 1.0113(3) 0.6365(3) 0.2485(2) 0.0267(7) Uani 1 1 d .
O15 O 1.1915(3) 0.9706(3) 0.3556(2) 0.0171(7) Uani 1 1 d .
O12 O 0.6202(3) 0.5343(3) 0.1723(2) 0.0207(7) Uani 1 1 d .
O35 O 1.1428(4) 0.8232(3) 1.0466(3) 0.0283(8) Uani 1 1 d .
C17 C 1.0487(4) 0.7922(4) 0.6959(3) 0.0142(8) Uani 1 1 d .
N2AA N 0.8452(3) 0.6668(3) 0.3524(3) 0.0136(7) Uani 1 1 d .
C3AA C 0.8842(4) 0.6837(4) 0.4742(3) 0.0140(8) Uani 1 1 d .
C21 C 1.3772(4) 1.1045(4) 0.5521(4) 0.0175(8) Uani 1 1 d .
C22 C 1.0726(4) 0.9172(4) 0.8002(3) 0.0153(8) Uani 1 1 d .
H22 H 1.066055 0.998159 0.791625 0.018 Uiso 1 1 calc R
N5AA N 1.0586(3) 0.8524(3) 0.4280(3) 0.0144(7) Uani 1 1 d .
C23 C 1.0616(4) 0.6748(4) 0.7124(3) 0.0164(8) Uani 1 1 d .
H23 H 1.047872 0.589031 0.642929 0.020 Uiso 1 1 calc R
C10 C 1.0102(4) 0.7807(4) 0.5707(3) 0.0139(8) Uani 1 1 d .
C11 C 0.7715(4) 0.6063(4) 0.4805(3) 0.0154(8) Uani 1 1 d .
H11 H 0.770906 0.598986 0.551255 0.018 Uiso 1 1 calc R
C28 C 1.1058(4) 0.9252(4) 0.9164(3) 0.0166(8) Uani 1 1 d .
H28 H 1.121982 1.011136 0.986648 0.020 Uiso 1 1 calc R
C1BA C 0.6606(4) 0.5421(4) 0.3620(3) 0.0145(8) Uani 1 1 d .
C29 C 1.0938(4) 0.6819(4) 0.8275(3) 0.0183(8) Uani 1 1 d .
H29 H 1.101082 0.601136 0.836262 0.022 Uiso 1 1 calc R
C34 C 1.1154(4) 0.8059(4) 0.9302(3) 0.0183(8) Uani 1 1 d .
C19 C 0.5162(4) 0.4587(4) 0.2800(3) 0.0158(8) Uani 1 1 d .
C6BA C 1.2687(4) 1.0199(4) 0.5619(3) 0.0152(8) Uani 1 1 d .
C20 C 1.3249(4) 1.0687(4) 0.4253(4) 0.0161(8) Uani 1 1 d .
C26 C 1.3992(4) 1.1216(4) 0.3731(4) 0.0230(9) Uani 1 1 d .
H26 H 1.361237 1.096104 0.287117 0.028 Uiso 1 1 calc R
C18 C 0.4957(4) 0.4588(4) 0.1666(4) 0.0211(9) Uani 1 1 d .
C0CA C 1.2263(4) 0.9687(4) 0.6315(3) 0.0165(8) Uani 1 1 d .
H0CA H 1.275247 0.996976 0.717395 0.020 Uiso 1 1 calc R
C1CA C 1.0953(4) 0.8659(4) 0.5488(3) 0.0144(8) Uani 1 1 d .
C27 C 1.5097(4) 1.1970(4) 0.6311(4) 0.0222(9) Uani 1 1 d .
H27 H 1.547230 1.222680 0.717077 0.027 Uiso 1 1 calc R
C32 C 1.5333(5) 1.2146(5) 0.4551(5) 0.0262(9) Uani 1 1 d .
H32 H 1.588778 1.253348 0.424075 0.031 Uiso 1 1 calc R
C25 C 0.4021(4) 0.3899(4) 0.2889(3) 0.0175(8) Uani 1 1 d .
H25 H 0.411787 0.389219 0.364489 0.021 Uiso 1 1 calc R
C31 C 0.2734(4) 0.3220(4) 0.1850(4) 0.0250(9) Uani 1 1 d .
H31 H 0.195053 0.274019 0.189978 0.030 Uiso 1 1 calc R
C33 C 1.5878(4) 1.2521(4) 0.5813(4) 0.0254(9) Uani 1 1 d .
H33 H 1.679116 1.315906 0.634393 0.030 Uiso 1 1 calc R
C24 C 0.3696(5) 0.3920(5) 0.0619(4) 0.0275(10) Uani 1 1 d .
H24 H 0.359611 0.392557 -0.013801 0.033 Uiso 1 1 calc R
B8CA B 0.9434(5) 0.7309(4) 0.3068(4) 0.0161(9) Uani 1 1 d .
C30 C 0.2571(5) 0.3230(5) 0.0745(4) 0.0285(10) Uani 1 1 d .
H30 H 0.167572 0.275766 0.005414 0.034 Uiso 1 1 calc R
C36 C 1.1518(7) 0.7031(6) 1.0631(4) 0.0375(12) Uani 1 1 d .
H36A H 1.059947 0.633099 1.010026 0.056 Uiso 1 1 calc GR
H36B H 1.172495 0.728108 1.150250 0.056 Uiso 1 1 calc GR
H36C H 1.229151 0.666103 1.040318 0.056 Uiso 1 1 calc GR
C C 1.1646(4) 0.9436(4) 0.4403(3) 0.0133(8) Uani 1 1 d .
C1 C 0.7137(4) 0.5827(4) 0.2909(3) 0.0146(8) Uani 1 1 d .
C2 C 0.4738(18) 0.073(2) -0.003(2) 0.152(8) Uani 1 1 d .

loop_
_atom_site_aniso_label
_atom_site_aniso_U_11
_atom_site_aniso_U_22
_atom_site_aniso_U_33
_atom_site_aniso_U_23
_atom_site_aniso_U_13
_atom_site_aniso_U_12
Cl5A 0.0755(13) 0.0592(12) 0.0798(13) 0.0349(10) 0.0432(10) 0.0301(9)
Cl0A 0.0804(17) 0.121(2) 0.0880(18) 0.0461(17) 0.0226(13) 0.0087(15)
F1 0.0284(13) 0.0221(13) 0.0157(11) 0.0115(10) 0.0012(9) -0.0032(10)
F3 0.0324(14) 0.0173(12) 0.0318(13) 0.0067(10) 0.0220(11) 0.0028(10)
O15 0.0185(14) 0.0161(14) 0.0180(13) 0.0107(11) 0.0062(11) -0.0004(11)
O12 0.0200(15) 0.0207(15) 0.0121(13) 0.0068(11) -0.0002(11) -0.0087(11)
O35 0.0456(19) 0.0265(17) 0.0140(14) 0.0113(12) 0.0106(13) 0.0093(14)
C17 0.0112(16) 0.0142(17) 0.0180(17) 0.0083(14) 0.0062(13) 0.0010(13)
N2AA 0.0153(15) 0.0127(15) 0.0086(14) 0.0042(12) 0.0022(12) -0.0028(12)
C3AA 0.0175(18) 0.0145(18) 0.0120(17) 0.0078(14) 0.0063(14) 0.0034(14)
C21 0.0155(18) 0.0144(18) 0.026(2) 0.0115(16) 0.0089(15) 0.0037(14)
C22 0.0145(17) 0.0130(17) 0.0159(17) 0.0064(14) 0.0039(13) 0.0012(13)
N5AA 0.0152(15) 0.0124(15) 0.0136(15) 0.0061(13) 0.0040(12) 0.0006(12)
C23 0.0202(18) 0.0136(18) 0.0131(17) 0.0052(14) 0.0053(14) 0.0040(14)
C10 0.0130(16) 0.0121(17) 0.0139(17) 0.0035(14) 0.0058(13) 0.0027(13)
C11 0.0155(17) 0.0147(17) 0.0128(17) 0.0049(14) 0.0048(14) 0.0002(14)
C28 0.0175(18) 0.0131(17) 0.0151(17) 0.0029(14) 0.0069(14) 0.0023(13)
C1BA 0.0175(18) 0.0124(17) 0.0111(16) 0.0049(14) 0.0043(14) 0.0003(13)
C29 0.0220(19) 0.0126(18) 0.0186(18) 0.0089(15) 0.0042(14) 0.0028(14)
C34 0.0193(18) 0.023(2) 0.0119(17) 0.0094(15) 0.0041(14) 0.0032(14)
C19 0.0160(18) 0.0151(18) 0.0165(17) 0.0076(14) 0.0067(14) 0.0017(14)
C6BA 0.0150(17) 0.0111(17) 0.0153(17) 0.0049(14) 0.0035(14) 0.0006(14)
C20 0.0158(18) 0.0132(17) 0.0225(18) 0.0095(15) 0.0101(15) 0.0028(14)
C26 0.023(2) 0.024(2) 0.035(2) 0.0205(19) 0.0168(18) 0.0066(16)
C18 0.0178(19) 0.0197(19) 0.0189(19) 0.0083(16) 0.0019(16) -0.0039(15)
C0CA 0.0182(18) 0.0140(17) 0.0130(16) 0.0049(14) 0.0037(14) 0.0007(14)
C1CA 0.0179(18) 0.0121(17) 0.0130(16) 0.0060(14) 0.0062(14) 0.0019(14)
C27 0.0178(19) 0.0161(19) 0.031(2) 0.0118(17) 0.0076(16) 0.0012(15)
C32 0.022(2) 0.025(2) 0.046(2) 0.025(2) 0.0188(18) 0.0077(16)
C25 0.0152(18) 0.0159(18) 0.0183(17) 0.0071(14) 0.0050(15) -0.0001(14)
C31 0.0175(19) 0.022(2) 0.028(2) 0.0101(17) 0.0035(16) -0.0019(15)
C33 0.0160(19) 0.021(2) 0.044(2) 0.0177(19) 0.0138(18) 0.0028(15)
C24 0.025(2) 0.027(2) 0.021(2) 0.0124(17) -0.0012(17) -0.0069(17)
B8CA 0.019(2) 0.0102(19) 0.0154(18) 0.0043(16) 0.0055(16) -0.0027(15)
C30 0.016(2) 0.029(2) 0.028(2) 0.0128(18) -0.0013(16) -0.0070(16)
C36 0.058(3) 0.035(3) 0.027(2) 0.023(2) 0.014(2) 0.014(2)
C 0.0148(17) 0.0126(16) 0.0132(16) 0.0070(14) 0.0053(14) 0.0027(13)
C1 0.0165(17) 0.0118(17) 0.0114(16) 0.0047(13) 0.0032(14) -0.0023(13)
C2 0.140(12) 0.235(19) 0.27(2) 0.219(18) 0.155(14) 0.120(13)

loop_
_atom_type_symbol
_atom_type_description
_atom_type_scat_dispersion_real
_atom_type_scat_dispersion_imag
_atom_type_scat_source
C C 0.0181 0.0091 'International Tables Vol C Tables 4.2.6.8 and 6.1.1.4'
H H 0.0000 0.0000 'International Tables Vol C Tables 4.2.6.8 and 6.1.1.4'
N N 0.0311 0.0180 'International Tables Vol C Tables 4.2.6.8 and 6.1.1.4'
O O 0.0492 0.0322 'International Tables Vol C Tables 4.2.6.8 and 6.1.1.4'
Cl Cl 0.3639 0.7018 'International Tables Vol C Tables 4.2.6.8 and 6.1.1.4'
B B 0.0090 0.0039 'International Tables Vol C Tables 4.2.6.8 and 6.1.1.4'
F F 0.0727 0.0534 'International Tables Vol C Tables 4.2.6.8 and 6.1.1.4'

loop_
_geom_angle_atom_site_label_1
_geom_angle_atom_site_label_2
_geom_angle_atom_site_label_3
_geom_angle
_geom_angle_site_symmetry_1
_geom_angle_site_symmetry_3
C2 Cl5A C2 58.7(8) . 2_655
C O15 C20 103.0(3) . .
C1 O12 C18 103.3(3) . .
C34 O35 C36 116.8(3) . .
C22 C17 C23 118.0(3) . .
C22 C17 C10 121.9(3) . .
C23 C17 C10 120.1(3) . .
C3AA N2AA B8CA 125.4(3) . .
C1 N2AA C3AA 104.0(3) . .
C1 N2AA B8CA 130.6(3) . .
C10 C3AA N2AA 120.5(3) . .
C10 C3AA C11 129.1(3) . .
C11 C3AA N2AA 109.8(3) . .
C20 C21 C6BA 104.2(3) . .
C27 C21 C6BA 136.4(4) . .
C27 C21 C20 119.2(4) . .
C17 C22 H22 119.5 . .
C28 C22 C17 121.0(3) . .
C28 C22 H22 119.5 . .
C1CA N5AA B8CA 125.2(3) . .
C N5AA C1CA 104.3(3) . .
C N5AA B8CA 128.6(3) . .
C17 C23 H23 119.3 . .
C29 C23 C17 121.3(3) . .
C29 C23 H23 119.3 . .
C3AA C10 C17 118.6(3) . .
C1CA C10 C17 121.1(3) . .
C1CA C10 C3AA 120.3(3) . .
C3AA C11 H11 126.7 . .
C1BA C11 C3AA 106.6(3) . .
C1BA C11 H11 126.7 . .
C22 C28 H28 120.0 . .
C22 C28 C34 120.0(3) . .
C34 C28 H28 120.0 . .
C11 C1BA C19 149.7(3) . .
C1 C1BA C11 104.9(3) . .
C1 C1BA C19 105.3(3) . .
C23 C29 H29 119.8 . .
C23 C29 C34 120.3(3) . .
C34 C29 H29 119.8 . .
O35 C34 C28 115.6(3) . .
O35 C34 C29 125.0(4) . .
C29 C34 C28 119.4(3) . .
C18 C19 C1BA 104.9(3) . .
C25 C19 C1BA 136.6(3) . .
C25 C19 C18 118.5(3) . .
C0CA C6BA C21 149.3(4) . .
C0CA C6BA C 105.6(3) . .
C C6BA C21 104.6(3) . .
O15 C20 C21 113.1(3) . .
C26 C20 O15 123.1(4) . .
C26 C20 C21 123.8(4) . .
C20 C26 H26 122.1 . .
C20 C26 C32 115.7(4) . .
C32 C26 H26 122.1 . .
C19 C18 O12 112.0(3) . .
C24 C18 O12 123.9(4) . .
C24 C18 C19 124.1(4) . .
C6BA C0CA H0CA 126.8 . .
C6BA C0CA C1CA 106.4(3) . .
C1CA C0CA H0CA 126.8 . .
N5AA C1CA C0CA 109.7(3) . .
C10 C1CA N5AA 120.6(3) . .
C10 C1CA C0CA 129.6(3) . .
C21 C27 H27 120.8 . .
C21 C27 C33 118.5(4) . .
C33 C27 H27 120.8 . .
C26 C32 H32 119.1 . .
C33 C32 C26 121.8(4) . .
C33 C32 H32 119.1 . .
C19 C25 H25 120.7 . .
C19 C25 C31 118.7(4) . .
C31 C25 H25 120.7 . .
C25 C31 H31 119.3 . .
C30 C31 C25 121.4(4) . .
C30 C31 H31 119.3 . .
C27 C33 H33 119.5 . .
C32 C33 C27 121.0(4) . .
C32 C33 H33 119.5 . .
C18 C24 H24 122.2 . .
C18 C24 C30 115.6(4) . .
C30 C24 H24 122.2 . .
F1 B8CA N2AA 111.0(3) . .
F1 B8CA N5AA 111.5(3) . .
F3 B8CA F1 110.1(3) . .
F3 B8CA N2AA 110.7(3) . .
F3 B8CA N5AA 109.0(3) . .
N5AA B8CA N2AA 104.3(3) . .
C31 C30 C24 121.6(4) . .
C31 C30 H30 119.2 . .
C24 C30 H30 119.2 . .
O35 C36 H36A 109.5 . .
O35 C36 H36B 109.5 . .
O35 C36 H36C 109.5 . .
H36A C36 H36B 109.5 . .
H36A C36 H36C 109.5 . .
H36B C36 H36C 109.5 . .
O15 C C6BA 115.1(3) . .
N5AA C O15 130.9(3) . .
N5AA C C6BA 114.0(3) . .
O12 C1 C1BA 114.5(3) . .
N2AA C1 O12 130.8(3) . .
N2AA C1 C1BA 114.6(3) . .
Cl5A C2 Cl5A 121.3(8) . 2_655
Cl5A C2 Cl0A 120.1(13) . .
Cl5A C2 C2 77.2(12) . 2_655
Cl0A C2 Cl5A 97.3(8) . 2_655
C2 C2 Cl5A 44.1(11) 2_655 2_655
C2 C2 Cl0A 123.6(11) 2_655 .

loop_
_geom_bond_atom_site_label_1
_geom_bond_atom_site_label_2
_geom_bond_distance
_geom_bond_site_symmetry_2
Cl5A C2 1.42(2) .
Cl5A C2 2.00(2) 2_655
Cl0A C2 1.769(11) .
F1 B8CA 1.381(5) .
F3 B8CA 1.380(5) .
O15 C20 1.403(5) .
O15 C 1.342(4) .
O12 C18 1.413(5) .
O12 C1 1.352(4) .
O35 C34 1.360(4) .
O35 C36 1.432(6) .
C17 C22 1.394(5) .
C17 C23 1.408(5) .
C17 C10 1.479(5) .
N2AA C3AA 1.415(4) .
N2AA B8CA 1.559(5) .
N2AA C1 1.328(5) .
C3AA C10 1.401(5) .
C3AA C11 1.409(5) .
C21 C6BA 1.450(5) .
C21 C20 1.407(5) .
C21 C27 1.380(6) .
C22 H22 0.9500 .
C22 C28 1.388(5) .
N5AA C1CA 1.419(4) .
N5AA B8CA 1.554(5) .
N5AA C 1.328(5) .
C23 H23 0.9500 .
C23 C29 1.378(5) .
C10 C1CA 1.395(5) .
C11 H11 0.9500 .
C11 C1BA 1.400(5) .
C28 H28 0.9500 .
C28 C34 1.406(5) .
C1BA C19 1.440(5) .
C1BA C1 1.393(5) .
C29 H29 0.9500 .
C29 C34 1.383(6) .
C19 C18 1.408(5) .
C19 C25 1.389(5) .
C6BA C0CA 1.391(5) .
C6BA C 1.403(5) .
C20 C26 1.389(5) .
C26 H26 0.9500 .
C26 C32 1.399(6) .
C18 C24 1.380(6) .
C0CA H0CA 0.9500 .
C0CA C1CA 1.419(5) .
C27 H27 0.9500 .
C27 C33 1.404(6) .
C32 H32 0.9500 .
C32 C33 1.394(7) .
C25 H25 0.9500 .
C25 C31 1.391(5) .
C31 H31 0.9500 .
C31 C30 1.384(6) .
C33 H33 0.9500 .
C24 H24 0.9500 .
C24 C30 1.406(6) .
C30 H30 0.9500 .
C36 H36A 0.9800 .
C36 H36B 0.9800 .
C36 H36C 0.9800 .
C2 C2 1.75(3) 2_655

loop_
_geom_torsion_atom_site_label_1
_geom_torsion_atom_site_label_2
_geom_torsion_atom_site_label_3
_geom_torsion_atom_site_label_4
_geom_torsion
_geom_torsion_site_symmetry_1
_geom_torsion_site_symmetry_4
O15 C20 C26 C32 -177.6(3) . .
O12 C18 C24 C30 -179.6(4) . .
C17 C22 C28 C34 -0.1(6) . .
C17 C23 C29 C34 -0.6(6) . .
C17 C10 C1CA N5AA 179.0(3) . .
C17 C10 C1CA C0CA 2.0(6) . .
N2AA C3AA C10 C17 -178.4(3) . .
N2AA C3AA C10 C1CA 2.7(5) . .
N2AA C3AA C11 C1BA -0.8(4) . .
C3AA N2AA B8CA F1 -140.5(3) . .
C3AA N2AA B8CA F3 96.9(4) . .
C3AA N2AA B8CA N5AA -20.3(5) . .
C3AA N2AA C1 O12 177.3(4) . .
C3AA N2AA C1 C1BA 0.3(4) . .
C3AA C10 C1CA N5AA -2.2(5) . .
C3AA C10 C1CA C0CA -179.2(4) . .
C3AA C11 C1BA C19 -175.0(6) . .
C3AA C11 C1BA C1 0.9(4) . .
C21 C6BA C0CA C1CA -170.7(6) . .
C21 C6BA C O15 -1.2(4) . .
C21 C6BA C N5AA 176.2(3) . .
C21 C20 C26 C32 0.4(6) . .
C21 C27 C33 C32 -0.1(6) . .
C22 C17 C23 C29 1.4(5) . .
C22 C17 C10 C3AA -124.7(4) . .
C22 C17 C10 C1CA 54.2(5) . .
C22 C28 C34 O35 -177.5(3) . .
C22 C28 C34 C29 1.0(6) . .
C23 C17 C22 C28 -1.0(5) . .
C23 C17 C10 C3AA 55.0(5) . .
C23 C17 C10 C1CA -126.2(4) . .
C23 C29 C34 O35 177.7(4) . .
C23 C29 C34 C28 -0.6(6) . .
C10 C17 C22 C28 178.7(3) . .
C10 C17 C23 C29 -178.3(3) . .
C10 C3AA C11 C1BA 170.4(4) . .
C11 C3AA C10 C17 11.2(6) . .
C11 C3AA C10 C1CA -167.6(4) . .
C11 C1BA C19 C18 175.2(6) . .
C11 C1BA C19 C25 -1.8(10) . .
C11 C1BA C1 O12 -178.3(3) . .
C11 C1BA C1 N2AA -0.8(5) . .
C1BA C19 C18 O12 1.6(4) . .
C1BA C19 C18 C24 -179.1(4) . .
C1BA C19 C25 C31 177.7(4) . .
C19 C1BA C1 O12 -0.4(4) . .
C19 C1BA C1 N2AA 177.1(3) . .
C19 C18 C24 C30 1.1(7) . .
C19 C25 C31 C30 -0.5(6) . .
C6BA C21 C20 O15 1.1(4) . .
C6BA C21 C20 C26 -177.1(4) . .
C6BA C21 C27 C33 175.7(4) . .
C6BA C0CA C1CA N5AA 0.9(4) . .
C6BA C0CA C1CA C10 178.2(4) . .
C20 O15 C N5AA -175.1(4) . .
C20 O15 C C6BA 1.8(4) . .
C20 C21 C6BA C0CA 169.1(6) . .
C20 C21 C6BA C 0.0(4) . .
C20 C21 C27 C33 0.0(6) . .
C20 C26 C32 C33 -0.4(6) . .
C26 C32 C33 C27 0.3(6) . .
C18 O12 C1 N2AA -175.6(4) . .
C18 O12 C1 C1BA 1.3(4) . .
C18 C19 C25 C31 1.1(6) . .
C18 C24 C30 C31 -0.5(7) . .
C0CA C6BA C O15 -175.4(3) . .
C0CA C6BA C N5AA 2.0(4) . .
C1CA N5AA B8CA F1 140.7(3) . .
C1CA N5AA B8CA F3 -97.5(4) . .
C1CA N5AA B8CA N2AA 20.8(5) . .
C1CA N5AA C O15 175.5(4) . .
C1CA N5AA C C6BA -1.4(4) . .
C27 C21 C6BA C0CA -7.0(10) . .
C27 C21 C6BA C -176.1(4) . .
C27 C21 C20 O15 178.0(3) . .
C27 C21 C20 C26 -0.2(6) . .
C25 C19 C18 O12 179.2(3) . .
C25 C19 C18 C24 -1.5(6) . .
C25 C31 C30 C24 0.2(7) . .
B8CA N2AA C3AA C10 10.6(5) . .
B8CA N2AA C3AA C11 -177.3(3) . .
B8CA N2AA C1 O12 -5.3(7) . .
B8CA N2AA C1 C1BA 177.8(3) . .
B8CA N5AA C1CA C10 -11.8(5) . .
B8CA N5AA C1CA C0CA 165.8(3) . .
B8CA N5AA C O15 10.6(6) . .
B8CA N5AA C C6BA -166.2(3) . .
C36 O35 C34 C28 179.4(4) . .
C36 O35 C34 C29 1.0(6) . .
C O15 C20 C21 -1.8(4) . .
C O15 C20 C26 176.4(4) . .
C N5AA C1CA C10 -177.3(3) . .
C N5AA C1CA C0CA 0.2(4) . .
C N5AA B8CA F1 -57.3(5) . .
C N5AA B8CA F3 64.5(5) . .
C N5AA B8CA N2AA -177.2(3) . .
C C6BA C0CA C1CA -1.7(4) . .
C1 O12 C18 C19 -1.8(4) . .
C1 O12 C18 C24 178.9(4) . .
C1 N2AA C3AA C10 -171.8(3) . .
C1 N2AA C3AA C11 0.3(4) . .
C1 N2AA B8CA F1 42.5(5) . .
C1 N2AA B8CA F3 -80.1(5) . .
C1 N2AA B8CA N5AA 162.8(4) . .
C1 C1BA C19 C18 -0.7(4) . .
C1 C1BA C19 C25 -177.7(4) . .
C2 Cl5A C2 Cl5A 0.000(2) 2_655 2_655
C2 Cl5A C2 Cl0A -121.7(12) 2_655 .
